data_2019401
loop_
_publ_author_name
'Qi, Ji'
'Zhai, Xiang-Sheng'
'Zhu, Hong-Lin'
'Lin, Jian-Li'

_publ_section_title
;
 A two-dimensional hydrogen-bonded water layer in the structure of a
 cobalt(III) cubane complex
;
_journal_coeditor_code BG3165
_journal_issue 2
_journal_name_full 'Acta Crystallographica Section C'
_journal_page_first 198
_journal_page_last 201
_journal_paper_doi 10.1107/S2053229614001107
_journal_volume 70
_journal_year 2014
_chemical_formula_iupac '[Co4 (C O3)2 O4 (C10 H8 N2)4] , 15H2 O'
_chemical_formula_moiety 'C42 H32 Co4 N8 O10, 15(H2 O1)'
_chemical_formula_sum 'C42 H62 Co4 N8 O25'
_chemical_formula_weight 1314.71
_chemical_name_systematic
'Tetrakis(2,2'-bipyridine-\k^2^<i>N</i>,<i>N</i>')di-\m~2~-carbonato-\k^4^<i>O</i>:<i>O</i>'-tetra-\m~3~-oxido-tetracobalt(III) pentadecahydrate'
_space_group_crystal_system orthorhombic
_space_group_IT_number 62
_space_group_name_Hall '-P 2ac 2n'
_space_group_name_H-M_alt 'P n m a'
_symmetry_space_group_name_Hall '-P 2ac 2n'
_symmetry_space_group_name_H-M 'P n m a'
_atom_sites_solution_hydrogens mixed
_audit_creation_method SHELXL-2013
_cell_angle_alpha 90
_cell_angle_beta 90
_cell_angle_gamma 90
_cell_formula_units_Z 4
_cell_length_a 30.712(6)
_cell_length_b 16.820(3)
_cell_length_c 10.588(2)
_cell_measurement_reflns_used 31250
_cell_measurement_temperature 293(2)
_cell_measurement_theta_max 27.48
_cell_measurement_theta_min 3.02
_cell_volume 5469.5(18)
_computing_cell_refinement 'RAPID-AUTO (Rigaku, 1998)'
_computing_data_collection 'RAPID-AUTO (Rigaku, 1998)'
_computing_data_reduction 'CrystalStructure (Rigaku/MSC, 2004)'
_computing_molecular_graphics 'SHELXTL (Sheldrick, 2008)'
_computing_publication_material 'SHELXL-2013 (Sheldrick, 2008)'
_computing_structure_refinement 'SHELXL-2013 (Sheldrick, 2008)'
_computing_structure_solution 'SHELXS97 (Sheldrick, 2008)'
_diffrn_ambient_temperature 293(2)
_diffrn_detector_area_resol_mean 0
_diffrn_measured_fraction_theta_full 0.998
_diffrn_measured_fraction_theta_max 0.996
_diffrn_measurement_device_type 'Rigaku R-AXIS RAPID'
_diffrn_measurement_method \w
_diffrn_radiation_type MoK\a
_diffrn_radiation_wavelength 0.71073
_diffrn_reflns_av_R_equivalents 0.0770
_diffrn_reflns_limit_h_max 39
_diffrn_reflns_limit_h_min -39
_diffrn_reflns_limit_k_max 21
_diffrn_reflns_limit_k_min -21
_diffrn_reflns_limit_l_max 12
_diffrn_reflns_limit_l_min -13
_diffrn_reflns_number 49124
_diffrn_reflns_theta_full 26.000
_diffrn_reflns_theta_max 27.484
_diffrn_reflns_theta_min 3.021
_exptl_absorpt_coefficient_mu 1.282
_exptl_absorpt_correction_T_max 0.902
_exptl_absorpt_correction_T_min 0.742
_exptl_absorpt_correction_type multi-scan
_exptl_absorpt_process_details '(ABSCOR; Higashi, 1995)'
_exptl_crystal_colour red
_exptl_crystal_density_diffrn 1.597
_exptl_crystal_density_method 'not measured'
_exptl_crystal_description needle
_exptl_crystal_F_000 2712
_exptl_crystal_size_max 0.27
_exptl_crystal_size_mid 0.20
_exptl_crystal_size_min 0.08
_refine_diff_density_max 0.688
_refine_diff_density_min -0.406
_refine_ls_extinction_method none
_refine_ls_goodness_of_fit_ref 0.987
_refine_ls_hydrogen_treatment mixed
_refine_ls_matrix_type full
_refine_ls_number_parameters 435
_refine_ls_number_reflns 6455
_refine_ls_number_restraints 30
_refine_ls_restrained_S_all 0.984
_refine_ls_R_factor_all 0.0677
_refine_ls_R_factor_gt 0.0424
_refine_ls_shift/su_max 0.001
_refine_ls_shift/su_mean 0.000
_refine_ls_structure_factor_coef Fsqd
_refine_ls_weighting_details 'w = 1/[\s^2^(Fo^2^)+(0.0605P)^2^+5.6408P] where P=(Fo^2^+2Fc^2^)/3'
_refine_ls_weighting_scheme calc
_refine_ls_wR_factor_gt 0.1061
_refine_ls_wR_factor_ref 0.1188
_reflns_number_gt 4752
_reflns_number_total 6456
_reflns_threshold_expression I>2\s(I)
_cod_data_source_file bg3165sup1.cf
_cod_data_source_block I
_cod_original_cell_volume 5469.5(19)
_cod_database_code 2019401
_cod_database_fobs_code 2019401
_shelx_space_group_comment
;
The symmetry employed for this shelxl refinement is uniquely defined by the
following loop, which should always be used as a source of symmetry information
in preference to the above space-group names. They are only intended as
comments.
;
_shelxl_version_number .2013

loop_
_space_group_symop_operation_xyz
'x, y, z'
'-x+1/2, -y, z+1/2'
'-x, y+1/2, -z'
'x+1/2, -y+1/2, -z+1/2'
'-x, -y, -z'
'x-1/2, y, -z-1/2'
'x, -y-1/2, z'
'-x-1/2, y-1/2, z-1/2'

loop_
_atom_site_type_symbol
_atom_site_label
_atom_site_fract_x
_atom_site_fract_y
_atom_site_fract_z
_atom_site_U_iso_or_equiv
_atom_site_adp_type
_atom_site_calc_flag
_atom_site_occupancy
_atom_site_disorder_assembly
_atom_site_disorder_group
Co Co1 0.37225(2) 0.17079(2) 0.61635(4) 0.02252(11) Uani d 1 . .
Co Co2 0.29076(2) 0.2500 0.58494(5) 0.02570(14) Uani d 1 . .
Co Co3 0.34589(2) 0.2500 0.39009(5) 0.02330(14) Uani d 1 . .
N N1 0.40408(8) 0.08510(15) 0.5356(2) 0.0281(6) Uani d 1 . .
N N2 0.35206(8) 0.08394(15) 0.7223(2) 0.0288(6) Uani d 1 . .
C C1 0.43673(10) 0.0940(2) 0.4542(3) 0.0352(7) Uani d 1 . .
H H1 0.4458 0.1451 0.4329 0.042 Uiso calc 1 . .
C C2 0.45758(12) 0.0297(2) 0.4005(3) 0.0457(9) Uani d 1 . .
H H2 0.4805 0.0372 0.3445 0.055 Uiso calc 1 . .
C C3 0.44386(14) -0.0457(2) 0.4313(4) 0.0535(10) Uani d 1 . .
H H3 0.4568 -0.0898 0.3937 0.064 Uiso calc 1 . .
C C4 0.41100(13) -0.0555(2) 0.5177(4) 0.0472(9) Uani d 1 . .
H H4 0.4017 -0.1063 0.5398 0.057 Uiso calc 1 . .
C C5 0.39177(11) 0.01081(19) 0.5719(3) 0.0339(7) Uani d 1 . .
C C6 0.36180(11) 0.01045(18) 0.6793(3) 0.0341(7) Uani d 1 . .
C C7 0.34697(13) -0.0568(2) 0.7403(4) 0.0512(10) Uani d 1 . .
H H7 0.3520 -0.1070 0.7063 0.061 Uiso calc 1 . .
C C8 0.32442(15) -0.0485(2) 0.8531(4) 0.0597(11) Uani d 1 . .
H H8 0.3142 -0.0931 0.8956 0.072 Uiso calc 1 . .
C C9 0.31736(13) 0.0256(3) 0.9011(4) 0.0508(10) Uani d 1 . .
H H9 0.3034 0.0321 0.9784 0.061 Uiso calc 1 . .
C C10 0.33128(11) 0.0915(2) 0.8326(3) 0.0362(7) Uani d 1 . .
H H10 0.3260 0.1422 0.8644 0.043 Uiso calc 1 . .
N N3 0.25549(8) 0.17449(16) 0.6789(2) 0.0318(6) Uani d 1 . .
C C11 0.25231(11) 0.0967(2) 0.6556(3) 0.0391(8) Uani d 1 . .
H H11 0.2670 0.0755 0.5867 0.047 Uiso calc 1 . .
C C12 0.22778(12) 0.0470(2) 0.7311(4) 0.0456(9) Uani d 1 . .
H H12 0.2255 -0.0069 0.7125 0.055 Uiso calc 1 . .
C C13 0.20700(12) 0.0783(2) 0.8332(4) 0.0488(10) Uani d 1 . .
H H13 0.1915 0.0453 0.8874 0.059 Uiso calc 1 . .
C C14 0.20892(12) 0.1585(2) 0.8561(3) 0.0435(9) Uani d 1 . .
H H14 0.1945 0.1804 0.9252 0.052 Uiso calc 1 . .
C C15 0.23260(10) 0.2064(2) 0.7748(3) 0.0327(7) Uani d 1 . .
N N4 0.36995(8) 0.17477(14) 0.2690(2) 0.0270(5) Uani d 1 . .
C C16 0.36206(11) 0.09672(19) 0.2681(3) 0.0338(7) Uani d 1 . .
H H16 0.3436 0.0756 0.3292 0.041 Uiso calc 1 . .
C C17 0.38024(12) 0.0462(2) 0.1799(3) 0.0412(8) Uani d 1 . .
H H17 0.3741 -0.0079 0.1809 0.049 Uiso calc 1 . .
C C18 0.40771(13) 0.0779(2) 0.0903(3) 0.0473(9) Uani d 1 . .
H H18 0.4212 0.0448 0.0319 0.057 Uiso calc 1 . .
C C19 0.41513(13) 0.1589(2) 0.0876(3) 0.0434(9) Uani d 1 . .
H H19 0.4331 0.1813 0.0266 0.052 Uiso calc 1 . .
C C20 0.39522(10) 0.20575(19) 0.1778(3) 0.0302(7) Uani d 1 . .
O O1 0.42146(7) 0.18311(12) 0.7311(2) 0.0309(5) Uani d 1 . .
O O2 0.47282(11) 0.2500 0.8292(4) 0.0457(9) Uani d 1 . .
C C21 0.43830(13) 0.2500 0.7630(4) 0.0264(9) Uani d 1 . .
O O3 0.24590(10) 0.2500 0.4555(3) 0.0383(8) Uani d 1 . .
O O4 0.29278(10) 0.2500 0.2909(3) 0.0358(7) Uani d 1 . .
O O5 0.22208(13) 0.2500 0.2613(4) 0.0860(17) Uani d 1 . .
C C22 0.25351(15) 0.2500 0.3349(5) 0.0414(12) Uani d 1 . .
O O6 0.32450(6) 0.17292(12) 0.50236(18) 0.0256(4) Uani d 1 . .
O O7 0.39293(9) 0.2500 0.5069(3) 0.0237(6) Uani d 1 . .
O O8 0.33913(9) 0.2500 0.6964(3) 0.0249(6) Uani d 1 . .
O O9 0.15327(12) 0.2500 0.1103(3) 0.0488(9) Uani d 1 . .
H H9A 0.1350(12) 0.2500 0.171(3) 0.073 Uiso d 1 . .
H H9B 0.1780(8) 0.2500 0.146(4) 0.073 Uiso d 1 . .
O O10 0.09819(12) 0.2500 0.3115(4) 0.0572(10) Uani d 1 . .
H H10A 0.0816(6) 0.2902(3) 0.306(9) 0.086 Uiso d 0.5 . .
O O11 0.10672(15) 0.2500 0.8858(4) 0.0622(11) Uani d 1 . .
H H11A 0.0794(4) 0.2500 0.900(5) 0.093 Uiso d 1 . .
H H11B 0.1184(17) 0.2500 0.959(3) 0.093 Uiso d 1 . .
O O12 0.16004(12) 0.2500 0.5109(4) 0.0540(10) Uani d 1 . .
H H12A 0.1856(7) 0.2500 0.480(5) 0.081 Uiso d 1 . .
H H12B 0.1429(14) 0.2500 0.448(3) 0.081 Uiso d 1 . .
O O13 -0.03833(10) 0.46137(16) 0.6997(3) 0.0564(7) Uani d 1 . .
H H13A -0.0167(10) 0.440(2) 0.664(4) 0.085 Uiso d 1 . .
H H13B -0.0539(12) 0.4233(17) 0.726(4) 0.085 Uiso d 1 . .
O O14 0.03912(11) 0.37480(17) 0.3290(3) 0.0608(8) Uani d 1 . .
H H14A 0.0333(17) 0.373(3) 0.4076(15) 0.091 Uiso d 1 . .
H H14B 0.0438(17) 0.4239(10) 0.314(4) 0.091 Uiso d 1 . .
O O15 0.02680(10) 0.36692(18) 0.5865(3) 0.0586(8) Uani d 1 . .
H H15A 0.0536(5) 0.361(3) 0.603(5) 0.088 Uiso d 1 . .
H H15B 0.0145(12) 0.3245(17) 0.610(4) 0.088 Uiso d 1 . .
O O16 0.11259(11) 0.35189(17) 0.6700(3) 0.0589(7) Uani d 1 . .
H H16A 0.1145(17) 0.324(2) 0.736(2) 0.088 Uiso d 1 . .
H H16B 0.1219(17) 0.323(2) 0.610(3) 0.088 Uiso d 1 . .
O O17 -0.00369(16) 0.2500 0.1883(5) 0.0744(13) Uani d 1 . .
H H17A 0.007(3) 0.2901(3) 0.226(7) 0.112 Uiso d 0.5 . .
O O18 0.02111(17) 0.2500 0.9347(6) 0.0947(17) Uani d 1 . .
H H18A 0.009(2) 0.2500 1.006(3) 0.142 Uiso d 1 . .
H H18B 0.0004(18) 0.2500 0.881(6) 0.142 Uiso d 1 . .
O O19A 0.2964(7) 0.2698(12) 0.031(2) 0.0244(17) Uiso d 0.08 A 1
O O19B 0.2736(4) 0.3595(7) 0.0968(10) 0.0244(17) Uiso d 0.2 B 2
O O19C 0.2834(9) 0.3290(16) 0.066(2) 0.0244(17) Uiso d 0.08 C 3
O O19D 0.2570(5) 0.3741(9) 0.1129(14) 0.0244(17) Uiso d 0.14 D 4

loop_
_atom_site_aniso_label
_atom_site_aniso_U_11
_atom_site_aniso_U_22
_atom_site_aniso_U_33
_atom_site_aniso_U_12
_atom_site_aniso_U_13
_atom_site_aniso_U_23
Co1 0.0243(2) 0.01837(19) 0.0248(2) -0.00016(15) -0.00006(16) 0.00011(15)
Co2 0.0216(3) 0.0287(3) 0.0268(3) 0.000 0.0022(2) 0.000
Co3 0.0229(3) 0.0246(3) 0.0224(3) 0.000 0.0009(2) 0.000
N1 0.0280(13) 0.0255(13) 0.0308(13) 0.0028(10) -0.0025(11) -0.0027(10)
N2 0.0318(14) 0.0245(13) 0.0302(13) -0.0033(11) -0.0029(11) 0.0031(11)
C1 0.0306(17) 0.0377(18) 0.0373(17) 0.0021(14) -0.0003(14) -0.0050(14)
C2 0.0371(19) 0.055(2) 0.045(2) 0.0130(17) 0.0018(16) -0.0108(18)
C3 0.053(2) 0.049(2) 0.058(2) 0.0209(19) -0.002(2) -0.020(2)
C4 0.058(2) 0.0241(17) 0.059(2) 0.0087(16) -0.006(2) -0.0084(16)
C5 0.0376(18) 0.0225(15) 0.0415(18) 0.0015(13) -0.0047(15) -0.0028(13)
C6 0.0367(17) 0.0221(15) 0.0434(18) -0.0020(13) -0.0071(15) 0.0017(14)
C7 0.060(3) 0.0260(18) 0.068(3) -0.0052(17) 0.003(2) 0.0073(18)
C8 0.066(3) 0.041(2) 0.072(3) -0.011(2) 0.000(2) 0.023(2)
C9 0.053(2) 0.057(3) 0.042(2) -0.0083(19) 0.0046(18) 0.0151(18)
C10 0.0382(18) 0.0391(19) 0.0313(16) -0.0021(15) 0.0002(14) 0.0054(14)
N3 0.0228(13) 0.0383(15) 0.0342(14) -0.0024(11) 0.0013(11) 0.0001(12)
C11 0.0359(18) 0.0391(19) 0.0425(18) -0.0074(15) -0.0028(15) -0.0042(15)
C12 0.043(2) 0.039(2) 0.055(2) -0.0145(16) -0.0026(18) -0.0032(18)
C13 0.044(2) 0.053(2) 0.049(2) -0.0169(18) 0.0059(18) 0.0114(18)
C14 0.0378(19) 0.054(2) 0.0392(19) -0.0073(17) 0.0094(16) 0.0019(17)
C15 0.0248(15) 0.0430(18) 0.0304(15) -0.0009(14) 0.0018(13) 0.0017(14)
N4 0.0284(13) 0.0263(13) 0.0262(12) -0.0005(10) -0.0008(10) -0.0014(10)
C16 0.0355(17) 0.0300(17) 0.0359(17) -0.0038(13) -0.0050(14) -0.0002(14)
C17 0.053(2) 0.0282(17) 0.0429(19) -0.0008(15) -0.0044(17) -0.0098(15)
C18 0.054(2) 0.045(2) 0.042(2) 0.0125(18) 0.0058(18) -0.0167(17)
C19 0.047(2) 0.046(2) 0.0364(18) 0.0031(17) 0.0103(16) -0.0061(15)
C20 0.0289(16) 0.0336(17) 0.0282(15) -0.0011(13) 0.0011(13) -0.0010(13)
O1 0.0329(12) 0.0240(11) 0.0357(11) 0.0008(9) -0.0071(9) -0.0014(9)
O2 0.0378(19) 0.0310(18) 0.068(2) 0.000 -0.0237(18) 0.000
C21 0.024(2) 0.028(2) 0.027(2) 0.000 0.0014(17) 0.000
O3 0.0235(16) 0.059(2) 0.0322(17) 0.000 -0.0017(13) 0.000
O4 0.0307(17) 0.052(2) 0.0250(15) 0.000 -0.0051(13) 0.000
O5 0.033(2) 0.178(6) 0.047(2) 0.000 -0.0149(19) 0.000
C22 0.028(2) 0.062(3) 0.035(3) 0.000 -0.004(2) 0.000
O6 0.0242(10) 0.0259(11) 0.0266(10) -0.0019(8) 0.0011(8) -0.0013(8)
O7 0.0255(15) 0.0220(14) 0.0236(14) 0.000 0.0010(12) 0.000
O8 0.0282(15) 0.0216(14) 0.0250(14) 0.000 0.0025(12) 0.000
O9 0.043(2) 0.065(3) 0.0381(19) 0.000 -0.0061(16) 0.000
O10 0.039(2) 0.064(3) 0.069(3) 0.000 0.000(2) 0.000
O11 0.066(3) 0.075(3) 0.046(2) 0.000 -0.002(2) 0.000
O12 0.037(2) 0.075(3) 0.051(2) 0.000 0.0074(17) 0.000
O13 0.0601(19) 0.0383(15) 0.0708(19) -0.0081(13) 0.0174(15) -0.0004(14)
O14 0.071(2) 0.0452(17) 0.0660(19) 0.0007(15) 0.0069(17) 0.0015(14)
O15 0.0525(17) 0.0497(17) 0.074(2) -0.0041(14) 0.0133(16) 0.0113(15)
O16 0.0687(19) 0.0411(15) 0.0668(18) 0.0047(14) 0.0019(17) -0.0021(14)
O17 0.061(3) 0.079(3) 0.083(3) 0.000 -0.020(2) 0.000
O18 0.066(3) 0.120(5) 0.099(4) 0.000 -0.025(3) 0.000

loop_
_atom_type_symbol
_atom_type_description
_atom_type_scat_dispersion_real
_atom_type_scat_dispersion_imag
_atom_type_scat_source
C C 0.0033 0.0016 'International Tables Vol C Tables 4.2.6.8 and 6.1.1.4'
H H 0.0000 0.0000 'International Tables Vol C Tables 4.2.6.8 and 6.1.1.4'
N N 0.0061 0.0033 'International Tables Vol C Tables 4.2.6.8 and 6.1.1.4'
O O 0.0106 0.0060 'International Tables Vol C Tables 4.2.6.8 and 6.1.1.4'
Co Co 0.3494 0.9721 'International Tables Vol C Tables 4.2.6.8 and 6.1.1.4'

loop_
_geom_angle_atom_site_label_1
_geom_angle_atom_site_label_2
_geom_angle_atom_site_label_3
_geom_angle_site_symmetry_1
_geom_angle_site_symmetry_3
_geom_angle
O7 Co1 O8 . . 87.62(9)
O7 Co1 O6 . . 81.70(10)
O8 Co1 O6 . . 81.68(10)
O7 Co1 N1 . . 94.86(10)
O8 Co1 N1 . . 177.04(10)
O6 Co1 N1 . . 97.06(9)
O7 Co1 N2 . . 176.49(10)
O8 Co1 N2 . . 95.73(10)
O6 Co1 N2 . . 97.73(10)
N1 Co1 N2 . . 81.77(11)
O7 Co1 O1 . . 92.70(11)
O8 Co1 O1 . . 93.62(11)
O6 Co1 O1 . . 172.79(9)
N1 Co1 O1 . . 87.89(10)
N2 Co1 O1 . . 88.13(10)
O6 Co2 O6 . 7_565 87.44(12)
O6 Co2 O8 . . 81.81(9)
O6 Co2 O8 7_565 . 81.81(9)
O6 Co2 N3 . 7_565 176.58(10)
O6 Co2 N3 7_565 7_565 95.45(10)
O8 Co2 N3 . 7_565 96.76(10)
O6 Co2 N3 . . 95.45(10)
O6 Co2 N3 7_565 . 176.58(10)
O8 Co2 N3 . . 96.77(10)
N3 Co2 N3 7_565 . 81.61(16)
O6 Co2 O3 . . 93.61(9)
O6 Co2 O3 7_565 . 93.61(9)
O8 Co2 O3 . . 173.63(12)
N3 Co2 O3 7_565 . 88.05(10)
N3 Co2 O3 . . 88.05(10)
O6 Co3 O6 . 7_565 87.33(12)
O6 Co3 O7 . . 81.61(9)
O6 Co3 O7 7_565 . 81.61(9)
O6 Co3 O4 . . 92.78(9)
O6 Co3 O4 7_565 . 92.78(9)
O7 Co3 O4 . . 172.21(13)
O6 Co3 N4 . . 95.80(9)
O6 Co3 N4 7_565 . 176.77(10)
O7 Co3 N4 . . 98.05(10)
O4 Co3 N4 . . 87.85(10)
O6 Co3 N4 . 7_565 176.77(10)
O6 Co3 N4 7_565 7_565 95.80(9)
O7 Co3 N4 . 7_565 98.05(10)
O4 Co3 N4 . 7_565 87.85(10)
N4 Co3 N4 . 7_565 81.05(15)
C1 N1 C5 . . 119.7(3)
C1 N1 Co1 . . 125.5(2)
C5 N1 Co1 . . 114.7(2)
C10 N2 C6 . . 119.2(3)
C10 N2 Co1 . . 125.8(2)
C6 N2 Co1 . . 115.0(2)
N1 C1 C2 . . 121.9(3)
N1 C1 H1 . . 119.1
C2 C1 H1 . . 119.1
C3 C2 C1 . . 118.9(3)
C3 C2 H2 . . 120.5
C1 C2 H2 . . 120.5
C4 C3 C2 . . 119.6(3)
C4 C3 H3 . . 120.2
C2 C3 H3 . . 120.2
C3 C4 C5 . . 119.5(4)
C3 C4 H4 . . 120.2
C5 C4 H4 . . 120.2
N1 C5 C4 . . 120.2(3)
N1 C5 C6 . . 113.5(3)
C4 C5 C6 . . 125.9(3)
N2 C6 C7 . . 121.3(3)
N2 C6 C5 . . 113.4(3)
C7 C6 C5 . . 125.1(3)
C6 C7 C8 . . 119.0(4)
C6 C7 H7 . . 120.5
C8 C7 H7 . . 120.5
C9 C8 C7 . . 119.5(4)
C9 C8 H8 . . 120.2
C7 C8 H8 . . 120.2
C8 C9 C10 . . 119.0(4)
C8 C9 H9 . . 120.5
C10 C9 H9 . . 120.5
N2 C10 C9 . . 121.7(3)
N2 C10 H10 . . 119.1
C9 C10 H10 . . 119.1
C11 N3 C15 . . 119.4(3)
C11 N3 Co2 . . 125.9(2)
C15 N3 Co2 . . 114.7(2)
N3 C11 C12 . . 121.8(3)
N3 C11 H11 . . 119.1
C12 C11 H11 . . 119.1
C13 C12 C11 . . 118.7(3)
C13 C12 H12 . . 120.6
C11 C12 H12 . . 120.6
C12 C13 C14 . . 120.1(3)
C12 C13 H13 . . 120.0
C14 C13 H13 . . 120.0
C13 C14 C15 . . 119.0(3)
C13 C14 H14 . . 120.5
C15 C14 H14 . . 120.5
N3 C15 C14 . . 120.8(3)
N3 C15 C15 . 7_565 113.46(18)
C14 C15 C15 . 7_565 125.5(2)
C16 N4 C20 . . 118.8(3)
C16 N4 Co3 . . 125.1(2)
C20 N4 Co3 . . 116.1(2)
N4 C16 C17 . . 122.4(3)
N4 C16 H16 . . 118.8
C17 C16 H16 . . 118.8
C18 C17 C16 . . 118.4(3)
C18 C17 H17 . . 120.8
C16 C17 H17 . . 120.8
C17 C18 C19 . . 119.8(3)
C17 C18 H18 . . 120.1
C19 C18 H18 . . 120.1
C20 C19 C18 . . 118.4(3)
C20 C19 H19 . . 120.8
C18 C19 H19 . . 120.8
N4 C20 C19 . . 122.1(3)
N4 C20 C20 . 7_565 112.82(17)
C19 C20 C20 . 7_565 124.8(2)
C21 O1 Co1 . . 124.7(2)
O2 C21 O1 . 7_565 118.75(19)
O2 C21 O1 . . 118.75(19)
O1 C21 O1 7_565 . 122.5(4)
C22 O3 Co2 . . 124.5(3)
C22 O4 Co3 . . 126.1(3)
O5 C22 O4 . . 119.9(4)
O5 C22 O3 . . 118.6(4)
O4 C22 O3 . . 121.5(4)
Co2 O6 Co3 . . 90.64(9)
Co2 O6 Co1 . . 98.24(9)
Co3 O6 Co1 . . 98.34(9)
Co1 O7 Co1 7_565 . 90.47(12)
Co1 O7 Co3 7_565 . 98.31(11)
Co1 O7 Co3 . . 98.31(11)
Co1 O8 Co1 . 7_565 90.34(12)
Co1 O8 Co2 . . 98.23(11)
Co1 O8 Co2 7_565 . 98.23(11)
H9A O9 H9B . . 104.9(16)
H11A O11 H11B . . 104.8(17)
H12A O12 H12B . . 106.0(17)
H13A O13 H13B . . 105.9(16)
H14A O14 H14B . . 104.6(16)
H15A O15 H15B . . 105.9(17)
H16A O16 H16B . . 105.1(16)
H18A O18 H18B . . 104.6(17)

loop_
_geom_bond_atom_site_label_1
_geom_bond_atom_site_label_2
_geom_bond_site_symmetry_2
_geom_bond_distance
_geom_bond_publ_flag
Co1 O7 . 1.876(2) y
Co1 O8 . 1.879(2) y
Co1 O6 . 1.900(2) y
Co1 N1 . 1.940(2) y
Co1 N2 . 1.943(2) y
Co1 O1 . 1.950(2) y
Co2 O6 . 1.876(2) y
Co2 O6 7_565 1.876(2) ?
Co2 O8 . 1.897(3) y
Co2 N3 7_565 1.943(3) ?
Co2 N3 . 1.943(3) y
Co2 O3 . 1.943(3) y
Co3 O6 . 1.878(2) y
Co3 O6 7_565 1.878(2) ?
Co3 O7 . 1.902(3) y
Co3 O4 . 1.940(3) y
Co3 N4 . 1.947(2) y
Co3 N4 7_565 1.947(2) ?
Co1 Co1 7_565 2.6645(9) y
Co1 Co2 . 2.8547(8) y
Co1 Co3 . 2.8582(7) y
Co2 Co3 . 2.6689(9) y
N1 C1 . 1.330(4) ?
N1 C5 . 1.361(4) ?
N2 C10 . 1.337(4) ?
N2 C6 . 1.351(4) ?
C1 C2 . 1.380(5) ?
C1 H1 . 0.9300 ?
C2 C3 . 1.376(6) ?
C2 H2 . 0.9300 ?
C3 C4 . 1.372(6) ?
C3 H3 . 0.9300 ?
C4 C5 . 1.387(5) ?
C4 H4 . 0.9300 ?
C5 C6 . 1.463(5) ?
C6 C7 . 1.381(5) ?
C7 C8 . 1.388(6) ?
C7 H7 . 0.9300 ?
C8 C9 . 1.364(6) ?
C8 H8 . 0.9300 ?
C9 C10 . 1.392(5) ?
C9 H9 . 0.9300 ?
C10 H10 . 0.9300 ?
N3 C11 . 1.335(4) ?
N3 C15 . 1.346(4) ?
C11 C12 . 1.381(5) ?
C11 H11 . 0.9300 ?
C12 C13 . 1.361(5) ?
C12 H12 . 0.9300 ?
C13 C14 . 1.371(5) ?
C13 H13 . 0.9300 ?
C14 C15 . 1.385(5) ?
C14 H14 . 0.9300 ?
C15 C15 7_565 1.468(7) ?
N4 C16 . 1.335(4) ?
N4 C20 . 1.343(4) ?
C16 C17 . 1.381(5) ?
C16 H16 . 0.9300 ?
C17 C18 . 1.376(5) ?
C17 H17 . 0.9300 ?
C18 C19 . 1.382(5) ?
C18 H18 . 0.9300 ?
C19 C20 . 1.381(5) ?
C19 H19 . 0.9300 ?
C20 C20 7_565 1.489(6) ?
O1 C21 . 1.283(3) ?
O2 C21 . 1.271(5) ?
C21 O1 7_565 1.283(3) ?
O3 C22 . 1.298(6) ?
O4 C22 . 1.293(6) ?
O5 C22 . 1.241(6) ?
O7 Co1 7_565 1.8764(19) ?
O8 Co1 7_565 1.879(2) ?
O9 H9A . 0.853(10) ?
O9 H9B . 0.849(10) ?
O10 H10A . 0.848(7) ?
O11 H11A . 0.852(10) ?
O11 H11B . 0.850(10) ?
O12 H12A . 0.849(10) ?
O12 H12B . 0.846(10) ?
O13 H13A . 0.844(10) ?
O13 H13B . 0.848(10) ?
O14 H14A . 0.851(10) ?
O14 H14B . 0.852(10) ?
O15 H15A . 0.847(10) ?
O15 H15B . 0.844(10) ?
O16 H16A . 0.846(10) ?
O16 H16B . 0.849(10) ?
O17 H17A . 0.851(7) ?
O18 H18A . 0.852(10) ?
O18 H18B . 0.852(10) ?
O19A O19A 7_565 0.67(4) ?

loop_
_geom_hbond_atom_site_label_D
_geom_hbond_atom_site_label_H
_geom_hbond_atom_site_label_A
_geom_hbond_site_symmetry_A
_geom_hbond_distance_DH
_geom_hbond_distance_HA
_geom_hbond_distance_DA
_geom_hbond_angle_DHA
O9 H9A O10 . 0.853(10) 1.868(13) 2.720(6) 176(5)
O9 H9B O5 . 0.849(10) 1.823(19) 2.650(5) 164(5)
O10 H10A O14 . 0.848(7) 1.95(2) 2.781(4) 168(9)
O11 H11A O18 . 0.852(10) 1.828(13) 2.680(7) 179(6)
O11 H11B O9 1_556 0.850(10) 1.931(13) 2.774(5) 171(6)
O12 H12A O3 . 0.849(10) 1.870(16) 2.701(5) 166(5)
O12 H12B O10 . 0.846(10) 1.996(12) 2.840(6) 175(5)
O13 H13A O15 . 0.844(10) 1.994(15) 2.822(4) 167(4)
O13 H13B O1 4_456 0.848(10) 1.994(16) 2.823(3) 165(4)
O14 H14A O15 . 0.851(10) 1.908(12) 2.756(5) 174(5)
O14 H14B O13 5_566 0.852(10) 1.943(18) 2.772(4) 164(5)
O15 H15A O16 . 0.847(10) 1.952(14) 2.791(5) 170(5)
O15 H15B O2 6_557 0.844(10) 1.904(16) 2.722(4) 163(4)
O16 H16A O11 . 0.846(10) 2.028(15) 2.862(4) 169(5)
O16 H16B O12 . 0.849(10) 1.99(2) 2.811(4) 161(5)
O17 H17A O14 . 0.851(7) 2.047(11) 2.891(4) 171(4)
O18 H18A O17 1_556 0.852(10) 1.96(2) 2.791(8) 164(8)
O18 H18B O2 6_557 0.852(10) 2.38(4) 3.163(7) 152(7)
